data_4341349
loop_
_publ_author_name
'Sharma, Anuj K.'
'Kim, Jaekwang'
'Prior, John T.'
'Hawco, Nicholas J.'
'Rath, Nigam P.'
'Kim, Jungsu'
'Mirica, Liviu M.'

_publ_section_title
;
 Small Bifunctional Chelators That Do Not Disaggregate Amyloid \b Fibrils
 Exhibit Reduced Cellular Toxicity.
;
_journal_issue 21
_journal_name_full 'Inorganic chemistry'
_journal_page_first 11367
_journal_page_last 11376
_journal_paper_doi 10.1021/ic500926c
_journal_volume 53
_journal_year 2014
_chemical_formula_moiety '(C6 H16 N), (C17 H17 Cl2 N2 O S Zn)'
_chemical_formula_sum 'C23 H33 Cl2 N3 O S Zn'
_chemical_formula_weight 535.85
_chemical_name_systematic
; 
 ? 
;
_space_group_IT_number 88
_symmetry_cell_setting tetragonal
_symmetry_space_group_name_Hall '-I 4ad'
_symmetry_space_group_name_H-M 'I 41/a :2'
_atom_sites_solution_hydrogens geom
_atom_sites_solution_primary direct
_atom_sites_solution_secondary difmap
_audit_creation_method SHELXL-97
_cell_angle_alpha 90.00
_cell_angle_beta 90.00
_cell_angle_gamma 90.00
_cell_formula_units_Z 16
_cell_length_a 25.5583(11)
_cell_length_b 25.5583(11)
_cell_length_c 15.3021(7)
_cell_measurement_reflns_used 9609
_cell_measurement_temperature 100(2)
_cell_measurement_theta_max 27.45
_cell_measurement_theta_min 2.25
_cell_volume 9995.7(8)
_computing_cell_refinement 'Bruker SAINT'
_computing_data_collection 'Bruker APEX2'
_computing_data_reduction 'Bruker SAINT'
_computing_molecular_graphics 'Bruker SHELXTL'
_computing_publication_material 'Bruker SHELXTL'
_computing_structure_refinement 'SHELXL-97 (Sheldrick, 2008)'
_computing_structure_solution 'SHELXS-97 (Sheldrick, 2008)'
_diffrn_ambient_temperature 100(2)
_diffrn_measured_fraction_theta_full 1.000
_diffrn_measured_fraction_theta_max 0.998
_diffrn_measurement_device_type 'Bruker APEX-II CCD'
_diffrn_measurement_method '\f and \w scans'
_diffrn_radiation_monochromator graphite
_diffrn_radiation_source 'fine-focus sealed tube'
_diffrn_radiation_type MoK\a
_diffrn_radiation_wavelength 0.71073
_diffrn_reflns_av_R_equivalents 0.0516
_diffrn_reflns_av_sigmaI/netI 0.0145
_diffrn_reflns_limit_h_max 33
_diffrn_reflns_limit_h_min -33
_diffrn_reflns_limit_k_max 33
_diffrn_reflns_limit_k_min -33
_diffrn_reflns_limit_l_max 19
_diffrn_reflns_limit_l_min -19
_diffrn_reflns_number 185322
_diffrn_reflns_theta_full 25.00
_diffrn_reflns_theta_max 27.57
_diffrn_reflns_theta_min 2.22
_exptl_absorpt_coefficient_mu 1.300
_exptl_absorpt_correction_T_max 0.8268
_exptl_absorpt_correction_T_min 0.6364
_exptl_absorpt_correction_type multi-scan
_exptl_absorpt_process_details 'sadabs v2008/1'
_exptl_crystal_colour brown
_exptl_crystal_density_diffrn 1.424
_exptl_crystal_density_meas ?
_exptl_crystal_density_method 'not measured'
_exptl_crystal_description plate
_exptl_crystal_F_000 4480
_exptl_crystal_size_max 0.38
_exptl_crystal_size_mid 0.16
_exptl_crystal_size_min 0.15
_refine_diff_density_max 0.935
_refine_diff_density_min -0.211
_refine_diff_density_rms 0.052
_refine_ls_extinction_method none
_refine_ls_goodness_of_fit_ref 1.056
_refine_ls_hydrogen_treatment constr
_refine_ls_matrix_type full
_refine_ls_number_parameters 285
_refine_ls_number_reflns 5779
_refine_ls_number_restraints 0
_refine_ls_restrained_S_all 1.056
_refine_ls_R_factor_all 0.0305
_refine_ls_R_factor_gt 0.0230
_refine_ls_shift/su_max 0.002
_refine_ls_shift/su_mean 0.000
_refine_ls_structure_factor_coef Fsqd
_refine_ls_weighting_details 'calc w=1/[\s^2^(Fo^2^)+(0.0253P)^2^+13.1878P] where P=(Fo^2^+2Fc^2^)/3'
_refine_ls_weighting_scheme calc
_refine_ls_wR_factor_gt 0.0553
_refine_ls_wR_factor_ref 0.0594
_reflns_number_gt 5039
_reflns_number_total 5779
_reflns_threshold_expression >2sigma(I)
_cod_data_source_file ic500926c_si_002.cif
_cod_data_source_block l35409
_cod_depositor_comments
;
The following automatic conversions were performed:

'_symmetry_cell_setting' value 'Tetragonal' changed to 'tetragonal'
according to
/home/saulius/struct/COD-crude-data--automatic-downloads/rss-feeds/ACS/lib/dictionaries/cif_core.dic
dictionary named 'cif_core.dic' version 2.4.2 from 2011-04-26.

Automatic conversion script
Id: cif_fix_values 2827 2014-09-09 07:05:25Z andrius 

 Adding full bibliography for 4341348--4341350.cif.

The following automatic conversions were performed:

'_exptl_crystal_density_meas' value 'no' was changed to '?' - the
value is perceived as not measured.

Automatic conversion script
Id: cif_fix_values 3008 2015-01-20 13:52:24Z robertas 
;
_cod_original_sg_symbol_H-M I4(1)/a
_cod_database_code 4341349

loop_
_symmetry_equiv_pos_as_xyz
'x, y, z'
'-y+1/4, x+3/4, z+3/4'
'y+1/4, -x+1/4, z+1/4'
'-x, -y+1/2, z'
'x+1/2, y+1/2, z+1/2'
'-y+3/4, x+5/4, z+5/4'
'y+3/4, -x+3/4, z+3/4'
'-x+1/2, -y+1, z+1/2'
'-x, -y, -z'
'y-1/4, -x-3/4, -z-3/4'
'-y-1/4, x-1/4, -z-1/4'
'x, y-1/2, -z'
'-x+1/2, -y+1/2, -z+1/2'
'y+1/4, -x-1/4, -z-1/4'
'-y+1/4, x+1/4, -z+1/4'
'x+1/2, y, -z+1/2'

loop_
_atom_site_label
_atom_site_type_symbol
_atom_site_fract_x
_atom_site_fract_y
_atom_site_fract_z
_atom_site_U_iso_or_equiv
_atom_site_adp_type
_atom_site_occupancy
_atom_site_symmetry_multiplicity
_atom_site_calc_flag
_atom_site_refinement_flags
Zn1 Zn 0.793310(6) 0.227829(7) 1.016262(11) 0.01497(5) Uani 1 1 d .
Cl1 Cl 0.845707(14) 0.297663(15) 1.02175(2) 0.02115(8) Uani 1 1 d .
Cl2 Cl 0.793605(15) 0.180751(17) 1.13831(3) 0.02523(9) Uani 1 1 d .
S1 S 0.640958(14) 0.258532(14) 0.87526(2) 0.01698(8) Uani 1 1 d .
O1 O 0.80825(4) 0.18310(4) 0.91556(7) 0.0175(2) Uani 1 1 d .
N1 N 0.72148(5) 0.24720(5) 0.97472(8) 0.0144(2) Uani 1 1 d .
N2 N 0.79274(5) 0.10746(5) 0.63313(8) 0.0188(3) Uani 1 1 d .
C1 C 0.70419(5) 0.23418(5) 0.89649(9) 0.0138(3) Uani 1 1 d .
C2 C 0.68606(6) 0.27736(5) 1.02173(9) 0.0147(3) Uani 1 1 d .
C3 C 0.63949(6) 0.28789(6) 0.97712(9) 0.0160(3) Uani 1 1 d .
C4 C 0.59983(6) 0.31729(6) 1.01444(10) 0.0202(3) Uani 1 1 d .
H4 H 0.5685 0.3244 0.9834 0.024 Uiso 1 1 calc R
C5 C 0.60734(6) 0.33598(6) 1.09859(10) 0.0209(3) Uani 1 1 d .
H5 H 0.5806 0.3561 1.1258 0.025 Uiso 1 1 calc R
C6 C 0.65363(6) 0.32564(6) 1.14386(10) 0.0195(3) Uani 1 1 d .
H6 H 0.6580 0.3389 1.2014 0.023 Uiso 1 1 calc R
C7 C 0.69323(6) 0.29648(6) 1.10637(10) 0.0178(3) Uani 1 1 d .
H7 H 0.7246 0.2896 1.1375 0.021 Uiso 1 1 calc R
C8 C 0.73011(5) 0.20328(5) 0.83161(9) 0.0141(3) Uani 1 1 d .
C9 C 0.77953(5) 0.17818(6) 0.84389(9) 0.0149(3) Uani 1 1 d .
C10 C 0.79825(6) 0.14583(6) 0.77727(9) 0.0168(3) Uani 1 1 d .
H10 H 0.8304 0.1280 0.7865 0.020 Uiso 1 1 calc R
C11 C 0.77231(6) 0.13822(6) 0.69748(9) 0.0157(3) Uani 1 1 d .
C12 C 0.72418(6) 0.16472(6) 0.68524(9) 0.0161(3) Uani 1 1 d .
H12 H 0.7054 0.1610 0.6320 0.019 Uiso 1 1 calc R
C13 C 0.70498(6) 0.19561(5) 0.75035(9) 0.0155(3) Uani 1 1 d .
H13 H 0.6727 0.2131 0.7405 0.019 Uiso 1 1 calc R
C14 C 0.76599(6) 0.10030(6) 0.54941(10) 0.0222(3) Uani 1 1 d .
H14A H 0.7923 0.0910 0.5045 0.027 Uiso 1 1 calc R
H14B H 0.7499 0.1340 0.5320 0.027 Uiso 1 1 calc R
C15 C 0.72376(8) 0.05845(7) 0.55064(13) 0.0338(4) Uani 1 1 d .
H15A H 0.7395 0.0246 0.5651 0.051 Uiso 1 1 calc R
H15B H 0.7072 0.0564 0.4930 0.051 Uiso 1 1 calc R
H15C H 0.6973 0.0674 0.5946 0.051 Uiso 1 1 calc R
C16 C 0.83930(6) 0.07608(7) 0.64945(11) 0.0243(3) Uani 1 1 d .
H16A H 0.8665 0.0987 0.6758 0.029 Uiso 1 1 calc R
H16B H 0.8530 0.0631 0.5929 0.029 Uiso 1 1 calc R
C17 C 0.82976(8) 0.02957(7) 0.70943(12) 0.0317(4) Uani 1 1 d .
H17A H 0.8130 0.0416 0.7634 0.048 Uiso 1 1 calc R
H17B H 0.8632 0.0128 0.7234 0.048 Uiso 1 1 calc R
H17C H 0.8069 0.0043 0.6801 0.048 Uiso 1 1 calc R
N3 N 0.60901(5) 0.15650(5) 0.19355(8) 0.0181(3) Uani 1 1 d .
H3 H 0.5995 0.1219 0.1835 0.022 Uiso 1 1 calc R
C18 C 0.59550(7) 0.18658(6) 0.11225(10) 0.0222(3) Uani 1 1 d .
H18A H 0.6171 0.1734 0.0632 0.027 Uiso 1 1 calc R
H18B H 0.6043 0.2239 0.1212 0.027 Uiso 1 1 calc R
C19 C 0.53845(7) 0.18225(7) 0.08784(12) 0.0294(4) Uani 1 1 d .
H19A H 0.5287 0.1453 0.0833 0.044 Uiso 1 1 calc R
H19B H 0.5326 0.1995 0.0315 0.044 Uiso 1 1 calc R
H19C H 0.5170 0.1992 0.1328 0.044 Uiso 1 1 calc R
C20 C 0.66718(6) 0.15702(7) 0.20712(13) 0.0280(4) Uani 1 1 d .
H20A H 0.6782 0.1928 0.2235 0.034 Uiso 1 1 calc R
H20B H 0.6846 0.1480 0.1514 0.034 Uiso 1 1 calc R
C21 C 0.68498(7) 0.11941(7) 0.27676(13) 0.0323(4) Uani 1 1 d .
H21A H 0.6735 0.1320 0.3341 0.048 Uiso 1 1 calc R
H21B H 0.7232 0.1169 0.2759 0.048 Uiso 1 1 calc R
H21C H 0.6698 0.0848 0.2656 0.048 Uiso 1 1 calc R
C22 C 0.57847(6) 0.17472(6) 0.27226(10) 0.0193(3) Uani 1 1 d .
H22A H 0.5916 0.1561 0.3246 0.023 Uiso 1 1 calc R
H22B H 0.5413 0.1650 0.2644 0.023 Uiso 1 1 calc R
C23 C 0.58185(7) 0.23314(6) 0.28837(11) 0.0241(3) Uani 1 1 d .
H23A H 0.6187 0.2437 0.2910 0.036 Uiso 1 1 calc R
H23B H 0.5647 0.2416 0.3438 0.036 Uiso 1 1 calc R
H23C H 0.5644 0.2518 0.2407 0.036 Uiso 1 1 calc R

loop_
_atom_site_aniso_label
_atom_site_aniso_U_11
_atom_site_aniso_U_22
_atom_site_aniso_U_33
_atom_site_aniso_U_23
_atom_site_aniso_U_13
_atom_site_aniso_U_12
Zn1 0.01269(8) 0.01980(9) 0.01242(9) -0.00080(6) -0.00090(6) -0.00017(6)
Cl1 0.02119(17) 0.02200(18) 0.02026(18) 0.00233(14) -0.00315(14) -0.00504(14)
Cl2 0.02065(18) 0.0361(2) 0.01897(18) 0.00935(16) -0.00109(14) -0.00206(15)
S1 0.01580(17) 0.02015(17) 0.01500(17) -0.00267(14) -0.00282(13) 0.00423(13)
O1 0.0136(5) 0.0241(5) 0.0149(5) -0.0033(4) -0.0026(4) 0.0018(4)
N1 0.0135(6) 0.0161(6) 0.0137(6) -0.0006(5) 0.0004(4) -0.0008(5)
N2 0.0181(6) 0.0238(6) 0.0145(6) -0.0031(5) 0.0023(5) 0.0024(5)
C1 0.0126(6) 0.0129(6) 0.0160(7) 0.0025(5) -0.0007(5) -0.0008(5)
C2 0.0165(7) 0.0131(6) 0.0146(7) 0.0014(5) 0.0008(5) -0.0009(5)
C3 0.0193(7) 0.0152(7) 0.0134(7) 0.0006(5) -0.0007(5) -0.0002(5)
C4 0.0220(7) 0.0186(7) 0.0201(7) 0.0005(6) -0.0011(6) 0.0059(6)
C5 0.0252(8) 0.0164(7) 0.0212(8) -0.0012(6) 0.0039(6) 0.0057(6)
C6 0.0277(8) 0.0154(7) 0.0155(7) -0.0011(6) 0.0011(6) -0.0008(6)
C7 0.0195(7) 0.0187(7) 0.0152(7) 0.0007(6) -0.0016(6) -0.0015(6)
C8 0.0139(6) 0.0143(6) 0.0139(7) 0.0007(5) 0.0000(5) -0.0012(5)
C9 0.0132(6) 0.0171(7) 0.0144(7) 0.0012(5) 0.0004(5) -0.0027(5)
C10 0.0128(6) 0.0207(7) 0.0170(7) -0.0002(6) 0.0004(5) 0.0007(5)
C11 0.0170(7) 0.0163(7) 0.0139(7) -0.0004(5) 0.0034(5) -0.0029(5)
C12 0.0177(7) 0.0178(7) 0.0129(7) 0.0002(5) -0.0007(5) -0.0021(5)
C13 0.0152(7) 0.0149(6) 0.0165(7) 0.0019(5) -0.0010(5) -0.0002(5)
C14 0.0253(8) 0.0274(8) 0.0138(7) -0.0042(6) 0.0016(6) 0.0022(6)
C15 0.0382(10) 0.0270(9) 0.0361(10) -0.0077(8) -0.0084(8) -0.0038(8)
C16 0.0203(8) 0.0324(9) 0.0203(8) -0.0061(7) 0.0037(6) 0.0076(7)
C17 0.0358(10) 0.0307(9) 0.0287(9) -0.0007(7) 0.0016(8) 0.0128(8)
N3 0.0179(6) 0.0164(6) 0.0199(6) 0.0000(5) 0.0025(5) -0.0013(5)
C18 0.0301(8) 0.0177(7) 0.0189(7) 0.0011(6) 0.0017(6) -0.0013(6)
C19 0.0365(10) 0.0240(8) 0.0277(9) -0.0004(7) -0.0109(7) -0.0002(7)
C20 0.0157(7) 0.0280(9) 0.0403(10) 0.0011(7) 0.0017(7) -0.0009(6)
C21 0.0249(9) 0.0318(9) 0.0401(11) -0.0018(8) -0.0059(8) 0.0053(7)
C22 0.0206(7) 0.0199(7) 0.0176(7) -0.0018(6) 0.0029(6) -0.0014(6)
C23 0.0313(9) 0.0202(8) 0.0209(8) -0.0044(6) 0.0014(7) -0.0021(6)

loop_
_atom_type_symbol
_atom_type_description
_atom_type_scat_dispersion_real
_atom_type_scat_dispersion_imag
_atom_type_scat_source
C C 0.0033 0.0016 'International Tables Vol C Tables 4.2.6.8 and 6.1.1.4'
H H 0.0000 0.0000 'International Tables Vol C Tables 4.2.6.8 and 6.1.1.4'
N N 0.0061 0.0033 'International Tables Vol C Tables 4.2.6.8 and 6.1.1.4'
O O 0.0106 0.0060 'International Tables Vol C Tables 4.2.6.8 and 6.1.1.4'
S S 0.1246 0.1234 'International Tables Vol C Tables 4.2.6.8 and 6.1.1.4'
Cl Cl 0.1484 0.1585 'International Tables Vol C Tables 4.2.6.8 and 6.1.1.4'
Zn Zn 0.2839 1.4301 'International Tables Vol C Tables 4.2.6.8 and 6.1.1.4'

loop_
_geom_angle_atom_site_label_1
_geom_angle_atom_site_label_2
_geom_angle_atom_site_label_3
_geom_angle
O1 Zn1 N1 94.20(5)
O1 Zn1 Cl2 110.18(3)
N1 Zn1 Cl2 113.79(4)
O1 Zn1 Cl1 112.31(3)
N1 Zn1 Cl1 111.33(4)
Cl2 Zn1 Cl1 113.530(16)
C3 S1 C1 90.40(7)
C9 O1 Zn1 126.80(9)
C1 N1 C2 113.05(12)
C1 N1 Zn1 122.17(10)
C2 N1 Zn1 124.70(10)
C11 N2 C16 120.42(13)
C11 N2 C14 121.68(13)
C16 N2 C14 117.58(12)
N1 C1 C8 127.86(13)
N1 C1 S1 112.69(11)
C8 C1 S1 119.44(11)
N1 C2 C7 126.07(13)
N1 C2 C3 114.11(13)
C7 C2 C3 119.81(14)
C4 C3 C2 121.74(14)
C4 C3 S1 128.50(12)
C2 C3 S1 109.75(11)
C3 C4 C5 117.93(14)
C3 C4 H4 121.0
C5 C4 H4 121.0
C4 C5 C6 120.85(14)
C4 C5 H5 119.6
C6 C5 H5 119.6
C7 C6 C5 121.13(14)
C7 C6 H6 119.4
C5 C6 H6 119.4
C6 C7 C2 118.54(14)
C6 C7 H7 120.7
C2 C7 H7 120.7
C13 C8 C9 117.07(13)
C13 C8 C1 118.46(13)
C9 C8 C1 124.45(13)
O1 C9 C10 118.04(13)
O1 C9 C8 123.75(13)
C10 C9 C8 118.20(13)
C9 C10 C11 123.73(13)
C9 C10 H10 118.1
C11 C10 H10 118.1
N2 C11 C10 121.83(13)
N2 C11 C12 120.83(13)
C10 C11 C12 117.33(13)
C13 C12 C11 119.54(13)
C13 C12 H12 120.2
C11 C12 H12 120.2
C12 C13 C8 124.06(14)
C12 C13 H13 118.0
C8 C13 H13 118.0
N2 C14 C15 114.14(14)
N2 C14 H14A 108.7
C15 C14 H14A 108.7
N2 C14 H14B 108.7
C15 C14 H14B 108.7
H14A C14 H14B 107.6
C14 C15 H15A 109.5
C14 C15 H15B 109.5
H15A C15 H15B 109.5
C14 C15 H15C 109.5
H15A C15 H15C 109.5
H15B C15 H15C 109.5
N2 C16 C17 113.74(14)
N2 C16 H16A 108.8
C17 C16 H16A 108.8
N2 C16 H16B 108.8
C17 C16 H16B 108.8
H16A C16 H16B 107.7
C16 C17 H17A 109.5
C16 C17 H17B 109.5
H17A C17 H17B 109.5
C16 C17 H17C 109.5
H17A C17 H17C 109.5
H17B C17 H17C 109.5
C20 N3 C18 109.72(12)
C20 N3 C22 113.52(13)
C18 N3 C22 112.60(12)
C20 N3 H3 106.9
C18 N3 H3 106.9
C22 N3 H3 106.9
N3 C18 C19 112.91(13)
N3 C18 H18A 109.0
C19 C18 H18A 109.0
N3 C18 H18B 109.0
C19 C18 H18B 109.0
H18A C18 H18B 107.8
C18 C19 H19A 109.5
C18 C19 H19B 109.5
H19A C19 H19B 109.5
C18 C19 H19C 109.5
H19A C19 H19C 109.5
H19B C19 H19C 109.5
N3 C20 C21 113.04(14)
N3 C20 H20A 109.0
C21 C20 H20A 109.0
N3 C20 H20B 109.0
C21 C20 H20B 109.0
H20A C20 H20B 107.8
C20 C21 H21A 109.5
C20 C21 H21B 109.5
H21A C21 H21B 109.5
C20 C21 H21C 109.5
H21A C21 H21C 109.5
H21B C21 H21C 109.5
N3 C22 C23 113.85(13)
N3 C22 H22A 108.8
C23 C22 H22A 108.8
N3 C22 H22B 108.8
C23 C22 H22B 108.8
H22A C22 H22B 107.7
C22 C23 H23A 109.5
C22 C23 H23B 109.5
H23A C23 H23B 109.5
C22 C23 H23C 109.5
H23A C23 H23C 109.5
H23B C23 H23C 109.5

loop_
_geom_bond_atom_site_label_1
_geom_bond_atom_site_label_2
_geom_bond_distance
Zn1 O1 1.9564(10)
Zn1 N1 2.0048(12)
Zn1 Cl2 2.2217(4)
Zn1 Cl1 2.2330(4)
S1 C3 1.7303(15)
S1 C1 1.7619(14)
O1 C9 1.3257(17)
N1 C1 1.3187(18)
N1 C2 1.3898(19)
N2 C11 1.3639(19)
N2 C16 1.457(2)
N2 C14 1.4635(19)
C1 C8 1.431(2)
C2 C7 1.396(2)
C2 C3 1.398(2)
C3 C4 1.385(2)
C4 C5 1.387(2)
C4 H4 0.9500
C5 C6 1.396(2)
C5 H5 0.9500
C6 C7 1.382(2)
C6 H6 0.9500
C7 H7 0.9500
C8 C13 1.413(2)
C8 C9 1.4291(19)
C9 C10 1.397(2)
C10 C11 1.403(2)
C10 H10 0.9500
C11 C12 1.417(2)
C12 C13 1.363(2)
C12 H12 0.9500
C13 H13 0.9500
C14 C15 1.520(2)
C14 H14A 0.9900
C14 H14B 0.9900
C15 H15A 0.9800
C15 H15B 0.9800
C15 H15C 0.9800
C16 C17 1.521(2)
C16 H16A 0.9900
C16 H16B 0.9900
C17 H17A 0.9800
C17 H17B 0.9800
C17 H17C 0.9800
N3 C20 1.501(2)
N3 C18 1.503(2)
N3 C22 1.5087(19)
N3 H3 0.9300
C18 C19 1.509(2)
C18 H18A 0.9900
C18 H18B 0.9900
C19 H19A 0.9800
C19 H19B 0.9800
C19 H19C 0.9800
C20 C21 1.506(3)
C20 H20A 0.9900
C20 H20B 0.9900
C21 H21A 0.9800
C21 H21B 0.9800
C21 H21C 0.9800
C22 C23 1.516(2)
C22 H22A 0.9900
C22 H22B 0.9900
C23 H23A 0.9800
C23 H23B 0.9800
C23 H23C 0.9800

loop_
_geom_torsion_atom_site_label_1
_geom_torsion_atom_site_label_2
_geom_torsion_atom_site_label_3
_geom_torsion_atom_site_label_4
_geom_torsion
N1 Zn1 O1 C9 8.51(12)
Cl2 Zn1 O1 C9 125.76(11)
Cl1 Zn1 O1 C9 -106.60(11)
O1 Zn1 N1 C1 -7.98(11)
Cl2 Zn1 N1 C1 -122.21(10)
Cl1 Zn1 N1 C1 107.96(11)
O1 Zn1 N1 C2 175.46(11)
Cl2 Zn1 N1 C2 61.23(12)
Cl1 Zn1 N1 C2 -68.60(11)
C2 N1 C1 C8 -179.49(13)
Zn1 N1 C1 C8 3.6(2)
C2 N1 C1 S1 -0.50(15)
Zn1 N1 C1 S1 -177.43(6)
C3 S1 C1 N1 0.70(11)
C3 S1 C1 C8 179.78(12)
C1 N1 C2 C7 179.36(14)
Zn1 N1 C2 C7 -3.8(2)
C1 N1 C2 C3 -0.04(18)
Zn1 N1 C2 C3 176.80(10)
N1 C2 C3 C4 179.81(13)
C7 C2 C3 C4 0.4(2)
N1 C2 C3 S1 0.56(16)
C7 C2 C3 S1 -178.88(11)
C1 S1 C3 C4 -179.87(15)
C1 S1 C3 C2 -0.68(11)
C2 C3 C4 C5 -0.5(2)
S1 C3 C4 C5 178.60(12)
C3 C4 C5 C6 0.4(2)
C4 C5 C6 C7 -0.1(2)
C5 C6 C7 C2 0.0(2)
N1 C2 C7 C6 -179.47(14)
C3 C2 C7 C6 -0.1(2)
N1 C1 C8 C13 -177.78(14)
S1 C1 C8 C13 3.29(18)
N1 C1 C8 C9 3.9(2)
S1 C1 C8 C9 -175.01(11)
Zn1 O1 C9 C10 177.08(10)
Zn1 O1 C9 C8 -4.1(2)
C13 C8 C9 O1 177.92(13)
C1 C8 C9 O1 -3.8(2)
C13 C8 C9 C10 -3.3(2)
C1 C8 C9 C10 175.03(13)
O1 C9 C10 C11 -178.48(13)
C8 C9 C10 C11 2.7(2)
C16 N2 C11 C10 7.8(2)
C14 N2 C11 C10 -178.96(14)
C16 N2 C11 C12 -173.55(14)
C14 N2 C11 C12 -0.3(2)
C9 C10 C11 N2 178.05(14)
C9 C10 C11 C12 -0.7(2)
N2 C11 C12 C13 -179.32(13)
C10 C11 C12 C13 -0.6(2)
C11 C12 C13 C8 -0.2(2)
C9 C8 C13 C12 2.2(2)
C1 C8 C13 C12 -176.21(14)
C11 N2 C14 C15 -83.35(19)
C16 N2 C14 C15 90.09(17)
C11 N2 C16 C17 71.49(19)
C14 N2 C16 C17 -102.03(16)
C20 N3 C18 C19 172.83(14)
C22 N3 C18 C19 -59.70(17)
C18 N3 C20 C21 -168.90(14)
C22 N3 C20 C21 64.15(18)
C20 N3 C22 C23 72.73(17)
C18 N3 C22 C23 -52.70(17)
